data_1514269
loop_
_publ_author_name
'Liu, Xuliang'
'Gao, Ang'
'Ding, Lei'
'Xu, Juan'
'Zhao, Baoguo'

_publ_section_title
;
 Aminative umpolung synthesis of aryl vicinal diamines from aromatic
 aldehydes.
;
_journal_issue 8
_journal_name_full 'Organic letters'
_journal_page_first 2118
_journal_page_last 2121
_journal_paper_doi 10.1021/ol500522d
_journal_volume 16
_journal_year 2014
_chemical_formula_sum 'C34 H30 N2 O2 S'
_chemical_formula_weight 530.66
_chemical_name_systematic
; 
 ? 
;
_space_group_crystal_system monoclinic
_space_group_IT_number 14
_space_group_name_Hall '-P 2yn'
_space_group_name_H-M_alt 'P 1 21/n 1'
_symmetry_space_group_name_Hall '-P 2yn'
_symmetry_space_group_name_H-M 'P 1 21/n 1'
_atom_sites_solution_hydrogens mixed
_audit_creation_method SHELXL-2013
_cell_angle_alpha 90
_cell_angle_beta 98.780(2)
_cell_angle_gamma 90
_cell_formula_units_Z 4
_cell_length_a 9.7709(10)
_cell_length_b 29.277(3)
_cell_length_c 10.1465(11)
_cell_measurement_reflns_used 2568
_cell_measurement_temperature 293(2)
_cell_measurement_theta_max 39.752
_cell_measurement_theta_min 4.924
_cell_volume 2868.5(5)
_computing_cell_refinement 'Bruker SMART'
_computing_data_collection 'Bruker SMART'
_computing_data_reduction 'Bruker SHELXTL'
_computing_molecular_graphics 'Bruker SHELXTL'
_computing_publication_material 'Bruker SHELXTL'
_computing_structure_refinement 'SHELXL-2013 (Sheldrick, 2013)'
_computing_structure_solution 'Bruker SHELXTL'
_diffrn_ambient_temperature 293(2)
_diffrn_measured_fraction_theta_full 0.999
_diffrn_measured_fraction_theta_max 0.999
_diffrn_measurement_device_type 'CCD area detector'
_diffrn_measurement_method 'phi and omega scans'
_diffrn_radiation_type MoK\a
_diffrn_radiation_wavelength 0.71073
_diffrn_reflns_av_R_equivalents 0.0485
_diffrn_reflns_av_unetI/netI 0.0483
_diffrn_reflns_Laue_measured_fraction_full 0.999
_diffrn_reflns_Laue_measured_fraction_max 0.999
_diffrn_reflns_limit_h_max 11
_diffrn_reflns_limit_h_min -11
_diffrn_reflns_limit_k_max 28
_diffrn_reflns_limit_k_min -35
_diffrn_reflns_limit_l_max 12
_diffrn_reflns_limit_l_min -12
_diffrn_reflns_number 16420
_diffrn_reflns_point_group_measured_fraction_full 0.999
_diffrn_reflns_point_group_measured_fraction_max 0.999
_diffrn_reflns_theta_full 25.242
_diffrn_reflns_theta_max 25.498
_diffrn_reflns_theta_min 2.147
_exptl_absorpt_coefficient_mu 0.146
_exptl_absorpt_correction_T_max 1.0000
_exptl_absorpt_correction_T_min 0.4154
_exptl_absorpt_correction_type empirical
_exptl_absorpt_process_details sadabs
_exptl_crystal_colour colorless
_exptl_crystal_density_diffrn 1.229
_exptl_crystal_description prismatic
_exptl_crystal_F_000 1120
_exptl_crystal_size_max 0.298
_exptl_crystal_size_mid 0.211
_exptl_crystal_size_min 0.079
_refine_diff_density_max 0.322
_refine_diff_density_min -0.316
_refine_diff_density_rms 0.044
_refine_ls_extinction_method none
_refine_ls_goodness_of_fit_ref 1.034
_refine_ls_hydrogen_treatment constr
_refine_ls_matrix_type full
_refine_ls_number_parameters 433
_refine_ls_number_reflns 5340
_refine_ls_number_restraints 144
_refine_ls_restrained_S_all 1.061
_refine_ls_R_factor_all 0.0999
_refine_ls_R_factor_gt 0.0686
_refine_ls_shift/su_max 0.001
_refine_ls_shift/su_mean 0.000
_refine_ls_structure_factor_coef Fsqd
_refine_ls_weighting_details 'w=1/[\s^2^(Fo^2^)+(0.0846P)^2^+1.7278P] where P=(Fo^2^+2Fc^2^)/3'
_refine_ls_weighting_scheme calc
_refine_ls_wR_factor_gt 0.1730
_refine_ls_wR_factor_ref 0.1904
_reflns_Friedel_coverage 0.000
_reflns_number_gt 3667
_reflns_number_total 5340
_reflns_threshold_expression 'I > 2\s(I)'
_cod_data_source_file ol500522d_si_002.cif
_cod_data_source_block cd212589
_cod_depositor_comments
;Adding full bibliography for
 ./tmp-cod-update-bibliographies-8800/cifs/1514269.cif.

 Adding full bibliography for 1514269--1514270.cif.
;
_cod_database_code 1514269
_shelx_space_group_comment
; 
The symmetry employed for this shelxl refinement is uniquely defined 
by the following loop, which should always be used as a source of 
symmetry information in preference to the above space-group names. 
They are only intended as comments. 
;
_shelxl_version_number 2013-4

loop_
_space_group_symop_operation_xyz
'x, y, z'
'-x+1/2, y+1/2, -z+1/2'
'-x, -y, -z'
'x-1/2, -y-1/2, z-1/2'

loop_
_atom_site_label
_atom_site_type_symbol
_atom_site_fract_x
_atom_site_fract_y
_atom_site_fract_z
_atom_site_U_iso_or_equiv
_atom_site_adp_type
_atom_site_occupancy
_atom_site_site_symmetry_order
_atom_site_calc_flag
_atom_site_refinement_flags_posn
_atom_site_refinement_flags_adp
_atom_site_refinement_flags_occupancy
_atom_site_disorder_assembly
_atom_site_disorder_group
S1 S 1.04023(8) 1.00640(2) 0.72174(7) 0.0447(2) Uani 1 1 d . . . . .
O1 O 1.1181(2) 1.00418(8) 0.8519(2) 0.0590(6) Uani 1 1 d . . . . .
O2 O 1.1051(2) 1.02278(7) 0.6131(2) 0.0548(6) Uani 1 1 d . . . . .
N1 N 0.9861(3) 0.95551(8) 0.6819(2) 0.0455(6) Uani 1 1 d . . . . .
H1A H 0.9844 0.9445 0.5989 0.055 Uiso 1 1 d R U . A .
C1 C 0.8220(4) 0.83669(11) 0.5564(4) 0.0626(9) Uani 1 1 d . . . . .
N2 N 0.9100(7) 0.8687(2) 0.6003(6) 0.0536(14) Uani 0.5 1 d . . P A 1
C2 C 0.9421(7) 0.8765(2) 0.7446(6) 0.0518(15) Uani 0.5 1 d . . P A 1
H2A H 0.8789 0.8579 0.7886 0.062 Uiso 0.5 1 calc R U P A 1
C3 C 0.926(3) 0.9270(10) 0.784(3) 0.061(5) Uani 0.5 1 d . . P A 1
H3A H 0.9697 0.9334 0.8757 0.074 Uiso 0.5 1 calc R U P A 1
N2' N 0.8264(7) 0.8816(2) 0.5961(6) 0.0507(14) Uani 0.5 1 d . . P A 2
C2' C 0.8261(7) 0.8950(2) 0.7350(6) 0.0484(14) Uani 0.5 1 d . . P A 2
H2'A H 0.8296 0.8677 0.7913 0.058 Uiso 0.5 1 calc R U P A 2
C3' C 0.956(3) 0.9214(10) 0.769(3) 0.054(4) Uani 0.5 1 d . . P A 2
H3'A H 0.9446 0.9378 0.8506 0.064 Uiso 0.5 1 calc R U P A 2
C4 C 0.8110(3) 0.82868(11) 0.4111(3) 0.0526(8) Uani 1 1 d . . . . .
C5 C 0.8571(4) 0.86171(13) 0.3300(4) 0.0717(10) Uani 1 1 d . . . . .
H5A H 0.8963 0.8885 0.3679 0.086 Uiso 1 1 calc R U . . .
C6 C 0.8456(5) 0.85540(15) 0.1942(4) 0.0881(13) Uani 1 1 d . . . . .
H6A H 0.8770 0.8779 0.1413 0.106 Uiso 1 1 calc R U . . .
C7 C 0.7882(5) 0.81628(17) 0.1371(4) 0.0899(13) Uani 1 1 d . . . . .
H7A H 0.7802 0.8121 0.0453 0.108 Uiso 1 1 calc R U . . .
C8 C 0.7424(5) 0.78315(16) 0.2154(5) 0.0864(13) Uani 1 1 d . . . . .
H8A H 0.7034 0.7564 0.1767 0.104 Uiso 1 1 calc R U . . .
C9 C 0.7541(4) 0.78939(12) 0.3517(4) 0.0671(10) Uani 1 1 d . . . . .
H9A H 0.7230 0.7667 0.4040 0.081 Uiso 1 1 calc R U . . .
C10 C 0.7802(3) 0.80009(11) 0.6450(3) 0.0568(8) Uani 1 1 d . . . . .
C11 C 0.6459(5) 0.79392(17) 0.6598(6) 0.0991(15) Uani 1 1 d . . . . .
H11A H 0.5779 0.8130 0.6153 0.119 Uiso 1 1 calc R U . . .
C12 C 0.6090(8) 0.7587(3) 0.7425(8) 0.140(3) Uani 1 1 d . . . . .
H12A H 0.5164 0.7539 0.7502 0.168 Uiso 1 1 calc R U . . .
C13 C 0.7063(12) 0.7325(2) 0.8092(8) 0.155(4) Uani 1 1 d . . . . .
H13A H 0.6817 0.7097 0.8649 0.186 Uiso 1 1 calc R U . . .
C14 C 0.8386(9) 0.73841(18) 0.7976(6) 0.131(2) Uani 1 1 d . . . . .
H14A H 0.9060 0.7199 0.8452 0.157 Uiso 1 1 calc R U . . .
C15 C 0.8759(5) 0.77187(15) 0.7152(5) 0.0865(13) Uani 1 1 d . . . . .
H15A H 0.9688 0.7754 0.7070 0.104 Uiso 1 1 calc R U . . .
C16 C 1.0859(3) 0.86226(17) 0.7959(3) 0.0676(17) Uani 0.5 1 d G U P A 1
C17 C 1.1882(3) 0.86727(16) 0.7156(3) 0.0791(19) Uani 0.5 1 d G U P A 1
H17A H 1.1659 0.8791 0.6300 0.095 Uiso 0.5 1 calc R U P A 1
C18 C 1.3238(3) 0.85464(13) 0.7635(4) 0.099(2) Uani 0.5 1 d G U P A 1
H18A H 1.3923 0.8580 0.7098 0.119 Uiso 0.5 1 calc R U P A 1
C19 C 1.3571(4) 0.83699(13) 0.8915(4) 0.094(2) Uani 0.5 1 d G U P A 1
H19A H 1.4479 0.8285 0.9235 0.113 Uiso 0.5 1 calc R U P A 1
C20 C 1.2548(5) 0.83197(11) 0.9717(3) 0.081(2) Uani 0.5 1 d G U P A 1
H20A H 1.2771 0.8202 1.0574 0.097 Uiso 0.5 1 calc R U P A 1
C21 C 1.1192(4) 0.84461(13) 0.9239(3) 0.0714(18) Uani 0.5 1 d G U P A 1
H21A H 1.0507 0.8413 0.9776 0.086 Uiso 0.5 1 calc R U P A 1
C16' C 1.0892(3) 0.88787(17) 0.8136(4) 0.0635(16) Uani 0.5 1 d G U P A 2
C17' C 1.2016(3) 0.88732(14) 0.7446(4) 0.0775(19) Uani 0.5 1 d G U P A 2
H17B H 1.2024 0.9063 0.6712 0.093 Uiso 0.5 1 calc R U P A 2
C18' C 1.3130(3) 0.85845(12) 0.7854(4) 0.087(2) Uani 0.5 1 d G U P A 2
H18B H 1.3882 0.8581 0.7393 0.105 Uiso 0.5 1 calc R U P A 2
C19' C 1.3118(4) 0.83013(10) 0.8952(4) 0.085(2) Uani 0.5 1 d G U P A 2
H19B H 1.3863 0.8108 0.9225 0.102 Uiso 0.5 1 calc R U P A 2
C20' C 1.1994(5) 0.83067(11) 0.9642(3) 0.0772(19) Uani 0.5 1 d G U P A 2
H20B H 1.1986 0.8117 1.0376 0.093 Uiso 0.5 1 calc R U P A 2
C21' C 1.0880(4) 0.85955(16) 0.9233(3) 0.0726(19) Uani 0.5 1 d G U P A 2
H21B H 1.0128 0.8599 0.9695 0.087 Uiso 0.5 1 calc R U P A 2
C29 C 0.8937(3) 1.04019(10) 0.7309(3) 0.0469(7) Uani 1 1 d . . . . .
C30 C 0.8410(4) 1.04280(12) 0.8488(3) 0.0588(9) Uani 1 1 d . . . . .
H30A H 0.8868 1.0287 0.9251 0.071 Uiso 1 1 calc R U . . .
C31 C 0.7200(4) 1.06642(13) 0.8534(4) 0.0700(10) Uani 1 1 d . . . . .
H31A H 0.6850 1.0681 0.9335 0.084 Uiso 1 1 calc R U . . .
C32 C 0.6489(4) 1.08781(13) 0.7409(4) 0.0710(10) Uani 1 1 d . . . . .
C33 C 0.7056(4) 1.08558(14) 0.6246(4) 0.0776(11) Uani 1 1 d . . . . .
H33A H 0.6614 1.1004 0.5487 0.093 Uiso 1 1 calc R U . . .
C34 C 0.8269(4) 1.06179(12) 0.6186(3) 0.0636(9) Uani 1 1 d . . . . .
H34A H 0.8632 1.0604 0.5391 0.076 Uiso 1 1 calc R U . . .
C35 C 0.5121(5) 1.11119(18) 0.7443(5) 0.1095(17) Uani 1 1 d . . . . .
H35A H 0.4781 1.1235 0.6578 0.164 Uiso 1 1 calc R U . . .
H35B H 0.5243 1.1355 0.8086 0.164 Uiso 1 1 calc R U . . .
H35C H 0.4466 1.0895 0.7687 0.164 Uiso 1 1 calc R U . . .
C23' C 0.7022(6) 0.9236(2) 0.7533(6) 0.0613(17) Uani 0.5 1 d G U P A 2
C24' C 0.6746(7) 0.9289(2) 0.8828(5) 0.073(2) Uani 0.5 1 d G U P A 2
H24A H 0.7328 0.9157 0.9537 0.087 Uiso 0.5 1 calc R U P A 2
C25' C 0.5600(8) 0.9539(3) 0.9065(5) 0.081(2) Uani 0.5 1 d G U P A 2
H25A H 0.5415 0.9575 0.9931 0.097 Uiso 0.5 1 calc R U P A 2
C26' C 0.4729(7) 0.9737(3) 0.8006(6) 0.0732(19) Uani 0.5 1 d G U P A 2
H26A H 0.3962 0.9904 0.8164 0.088 Uiso 0.5 1 calc R U P A 2
C27' C 0.5005(6) 0.9684(2) 0.6711(5) 0.0680(18) Uani 0.5 1 d G U P A 2
H27A H 0.4423 0.9816 0.6003 0.082 Uiso 0.5 1 calc R U P A 2
C28' C 0.6152(6) 0.9433(2) 0.6474(5) 0.0658(18) Uani 0.5 1 d G U P A 2
H28A H 0.6336 0.9398 0.5608 0.079 Uiso 0.5 1 calc R U P A 2
C23 C 0.7609(5) 0.9382(2) 0.7612(7) 0.0648(18) Uani 0.5 1 d G U P A 1
C24 C 0.7029(7) 0.9392(3) 0.8781(6) 0.076(2) Uani 0.5 1 d G U P A 1
H24B H 0.7571 0.9325 0.9592 0.091 Uiso 0.5 1 calc R U P A 1
C25 C 0.5640(8) 0.9504(3) 0.8736(6) 0.088(2) Uani 0.5 1 d G U P A 1
H25B H 0.5252 0.9511 0.9517 0.105 Uiso 0.5 1 calc R U P A 1
C26 C 0.4831(6) 0.9605(3) 0.7522(8) 0.087(2) Uani 0.5 1 d G U P A 1
H26B H 0.3901 0.9680 0.7492 0.105 Uiso 0.5 1 calc R U P A 1
C27 C 0.5410(6) 0.9595(3) 0.6354(6) 0.085(2) Uani 0.5 1 d G U P A 1
H27B H 0.4869 0.9663 0.5542 0.102 Uiso 0.5 1 calc R U P A 1
C28 C 0.6799(6) 0.9483(2) 0.6399(6) 0.0743(19) Uani 0.5 1 d G U P A 1
H28B H 0.7187 0.9476 0.5617 0.089 Uiso 0.5 1 calc R U P A 1

loop_
_atom_site_aniso_label
_atom_site_aniso_U_11
_atom_site_aniso_U_22
_atom_site_aniso_U_33
_atom_site_aniso_U_23
_atom_site_aniso_U_13
_atom_site_aniso_U_12
S1 0.0515(4) 0.0428(4) 0.0401(4) 0.0050(3) 0.0082(3) -0.0030(3)
O1 0.0628(14) 0.0635(14) 0.0476(13) 0.0056(10) -0.0012(11) -0.0082(11)
O2 0.0655(14) 0.0514(12) 0.0512(13) 0.0060(10) 0.0211(11) -0.0068(10)
N1 0.0614(15) 0.0390(13) 0.0378(14) 0.0021(10) 0.0127(12) 0.0003(11)
C1 0.077(2) 0.053(2) 0.057(2) -0.0015(16) 0.0072(18) -0.0155(18)
N2 0.064(4) 0.050(3) 0.049(3) -0.003(3) 0.014(3) -0.005(3)
C2 0.061(4) 0.045(4) 0.051(4) 0.006(3) 0.013(3) -0.010(3)
C3 0.107(14) 0.039(7) 0.051(8) -0.008(5) 0.052(7) -0.019(7)
N2' 0.058(4) 0.048(3) 0.047(3) -0.001(2) 0.013(3) 0.000(3)
C2' 0.061(4) 0.042(3) 0.044(4) 0.006(3) 0.013(3) -0.002(3)
C3' 0.087(10) 0.054(9) 0.028(6) -0.010(5) 0.034(7) -0.014(7)
C4 0.0476(17) 0.0488(18) 0.061(2) -0.0053(15) 0.0077(15) 0.0030(14)
C5 0.098(3) 0.056(2) 0.061(2) -0.0044(17) 0.013(2) -0.011(2)
C6 0.123(4) 0.080(3) 0.066(3) -0.006(2) 0.029(3) -0.009(3)
C7 0.109(3) 0.098(3) 0.064(3) -0.023(2) 0.019(2) -0.008(3)
C8 0.092(3) 0.084(3) 0.086(3) -0.039(2) 0.025(3) -0.018(2)
C9 0.064(2) 0.061(2) 0.079(3) -0.0151(19) 0.0174(19) -0.0082(17)
C10 0.058(2) 0.0488(18) 0.064(2) -0.0028(16) 0.0117(17) -0.0086(16)
C11 0.071(3) 0.093(3) 0.141(4) 0.001(3) 0.039(3) -0.007(2)
C12 0.140(6) 0.126(6) 0.177(7) -0.031(5) 0.100(5) -0.058(5)
C13 0.271(12) 0.092(5) 0.121(6) -0.015(4) 0.090(7) -0.068(6)
C14 0.213(8) 0.068(3) 0.105(4) 0.027(3) 0.002(5) -0.002(4)
C15 0.079(3) 0.075(3) 0.103(4) 0.012(2) 0.006(2) 0.005(2)
C16 0.070(3) 0.065(4) 0.069(4) 0.016(3) 0.016(3) -0.002(3)
C17 0.079(4) 0.074(4) 0.086(4) 0.021(3) 0.019(3) -0.002(3)
C18 0.095(4) 0.092(4) 0.111(5) 0.020(4) 0.018(4) 0.013(4)
C19 0.090(4) 0.085(4) 0.107(5) 0.010(4) 0.015(4) 0.018(4)
C20 0.083(4) 0.075(4) 0.085(4) 0.006(3) 0.015(3) 0.016(3)
C21 0.071(3) 0.076(4) 0.068(4) 0.009(3) 0.013(3) 0.010(3)
C16' 0.064(3) 0.066(3) 0.062(4) 0.019(3) 0.015(3) 0.002(3)
C17' 0.074(4) 0.082(4) 0.080(4) 0.020(3) 0.022(3) 0.010(3)
C18' 0.083(4) 0.086(4) 0.097(4) 0.021(4) 0.026(4) 0.020(3)
C19' 0.082(4) 0.071(4) 0.102(4) 0.021(3) 0.017(3) 0.023(3)
C20' 0.080(4) 0.064(4) 0.086(4) 0.016(3) 0.009(3) 0.013(3)
C21' 0.076(3) 0.070(3) 0.071(4) 0.018(3) 0.008(3) 0.007(3)
C29 0.0597(18) 0.0425(16) 0.0392(17) 0.0027(13) 0.0097(14) -0.0007(14)
C30 0.072(2) 0.059(2) 0.047(2) -0.0006(15) 0.0137(17) 0.0043(17)
C31 0.082(3) 0.066(2) 0.068(3) -0.0079(19) 0.034(2) 0.003(2)
C32 0.067(2) 0.062(2) 0.087(3) -0.009(2) 0.020(2) 0.0061(18)
C33 0.084(3) 0.079(3) 0.068(3) 0.010(2) 0.004(2) 0.024(2)
C34 0.072(2) 0.071(2) 0.049(2) 0.0106(17) 0.0132(17) 0.0160(19)
C35 0.084(3) 0.109(4) 0.141(5) -0.006(3) 0.033(3) 0.033(3)
C23' 0.067(4) 0.065(4) 0.056(3) 0.010(3) 0.020(3) 0.010(3)
C24' 0.076(4) 0.082(4) 0.065(4) 0.008(3) 0.026(3) 0.010(3)
C25' 0.080(4) 0.097(4) 0.073(4) 0.002(3) 0.034(3) 0.003(3)
C26' 0.066(4) 0.088(4) 0.070(4) -0.007(3) 0.025(3) 0.003(3)
C27' 0.065(4) 0.083(4) 0.059(4) -0.005(3) 0.018(3) 0.008(3)
C28' 0.067(4) 0.075(4) 0.057(3) 0.003(3) 0.017(3) 0.014(3)
C23 0.064(4) 0.066(4) 0.070(4) 0.012(3) 0.028(3) -0.003(3)
C24 0.079(4) 0.078(4) 0.079(4) 0.013(3) 0.036(3) -0.004(3)
C25 0.084(4) 0.101(4) 0.087(4) 0.008(4) 0.041(4) -0.008(4)
C26 0.068(4) 0.103(4) 0.096(5) -0.003(4) 0.029(4) -0.005(4)
C27 0.066(4) 0.100(4) 0.091(4) 0.000(4) 0.019(4) -0.004(4)
C28 0.064(4) 0.083(4) 0.079(4) 0.006(3) 0.020(3) -0.006(3)

loop_
_atom_type_symbol
_atom_type_description
_atom_type_scat_dispersion_real
_atom_type_scat_dispersion_imag
_atom_type_scat_source
C C 0.0033 0.0016 'International Tables Vol C Tables 4.2.6.8 and 6.1.1.4'
H H 0.0000 0.0000 'International Tables Vol C Tables 4.2.6.8 and 6.1.1.4'
N N 0.0061 0.0033 'International Tables Vol C Tables 4.2.6.8 and 6.1.1.4'
O O 0.0106 0.0060 'International Tables Vol C Tables 4.2.6.8 and 6.1.1.4'
S S 0.1246 0.1234 'International Tables Vol C Tables 4.2.6.8 and 6.1.1.4'

loop_
_geom_angle_atom_site_label_1
_geom_angle_atom_site_label_2
_geom_angle_atom_site_label_3
_geom_angle
O1 S1 O2 119.49(14)
O1 S1 N1 107.42(13)
O2 S1 N1 106.44(13)
O1 S1 C29 107.56(14)
O2 S1 C29 108.19(14)
N1 S1 C29 107.16(14)
C3' N1 S1 126.7(11)
C3 N1 S1 118.9(11)
C3' N1 H1A 111.0
C3 N1 H1A 119.2
S1 N1 H1A 121.7
N2 C1 C4 113.5(4)
N2' C1 C4 116.0(4)
N2 C1 C10 122.4(4)
N2' C1 C10 120.5(4)
C4 C1 C10 120.0(3)
C1 N2 C2 118.8(5)
N2 C2 C16 110.7(5)
N2 C2 C3 113.1(13)
C16 C2 C3 107.9(13)
N2 C2 H2A 108.3
C16 C2 H2A 108.3
C3 C2 H2A 108.3
N1 C3 C2 106.3(14)
N1 C3 C23 105.7(19)
C2 C3 C23 107.3(19)
N1 C3 H3A 112.4
C2 C3 H3A 112.4
C23 C3 H3A 112.4
C1 N2' C2' 122.4(5)
N2' C2' C3' 103.6(10)
N2' C2' C23' 112.8(5)
C3' C2' C23' 111.1(10)
N2' C2' H2'A 109.7
C3' C2' H2'A 109.7
C23' C2' H2'A 109.7
N1 C3' C2' 119(2)
N1 C3' C16' 111.7(16)
C2' C3' C16' 111.7(19)
N1 C3' H3'A 104.3
C2' C3' H3'A 104.3
C16' C3' H3'A 104.3
C9 C4 C5 117.9(3)
C9 C4 C1 122.1(3)
C5 C4 C1 119.9(3)
C6 C5 C4 121.0(4)
C6 C5 H5A 119.5
C4 C5 H5A 119.5
C7 C6 C5 120.2(4)
C7 C6 H6A 119.9
C5 C6 H6A 119.9
C6 C7 C8 119.8(4)
C6 C7 H7A 120.1
C8 C7 H7A 120.1
C7 C8 C9 120.1(4)
C7 C8 H8A 119.9
C9 C8 H8A 119.9
C4 C9 C8 121.0(4)
C4 C9 H9A 119.5
C8 C9 H9A 119.5
C11 C10 C15 117.4(4)
C11 C10 C1 121.4(4)
C15 C10 C1 121.3(3)
C10 C11 C12 120.2(5)
C10 C11 H11A 119.9
C12 C11 H11A 119.9
C13 C12 C11 119.9(6)
C13 C12 H12A 120.1
C11 C12 H12A 120.1
C12 C13 C14 120.9(7)
C12 C13 H13A 119.6
C14 C13 H13A 119.6
C13 C14 C15 120.0(7)
C13 C14 H14A 120.0
C15 C14 H14A 120.0
C10 C15 C14 121.7(5)
C10 C15 H15A 119.2
C14 C15 H15A 119.2
C17 C16 C21 120.0
C17 C16 C2 119.6(3)
C21 C16 C2 120.4(3)
C16 C17 C18 120.0
C16 C17 H17A 120.0
C18 C17 H17A 120.0
C19 C18 C17 120.0
C19 C18 H18A 120.0
C17 C18 H18A 120.0
C20 C19 C18 120.0
C20 C19 H19A 120.0
C18 C19 H19A 120.0
C19 C20 C21 120.0
C19 C20 H20A 120.0
C21 C20 H20A 120.0
C20 C21 C16 120.0
C20 C21 H21A 120.0
C16 C21 H21A 120.0
C17' C16' C21' 120.0
C17' C16' C3' 121.5(10)
C21' C16' C3' 118.5(10)
C16' C17' C18' 120.0
C16' C17' H17B 120.0
C18' C17' H17B 120.0
C19' C18' C17' 120.0
C19' C18' H18B 120.0
C17' C18' H18B 120.0
C18' C19' C20' 120.0
C18' C19' H19B 120.0
C20' C19' H19B 120.0
C21' C20' C19' 120.0
C21' C20' H20B 120.0
C19' C20' H20B 120.0
C20' C21' C16' 120.0
C20' C21' H21B 120.0
C16' C21' H21B 120.0
C30 C29 C34 120.1(3)
C30 C29 S1 119.7(2)
C34 C29 S1 120.1(2)
C29 C30 C31 119.7(3)
C29 C30 H30A 120.2
C31 C30 H30A 120.2
C30 C31 C32 121.5(3)
C30 C31 H31A 119.3
C32 C31 H31A 119.3
C33 C32 C31 117.7(3)
C33 C32 C35 121.0(4)
C31 C32 C35 121.3(4)
C32 C33 C34 121.3(4)
C32 C33 H33A 119.3
C34 C33 H33A 119.3
C29 C34 C33 119.6(3)
C29 C34 H34A 120.2
C33 C34 H34A 120.2
C32 C35 H35A 109.5
C32 C35 H35B 109.5
H35A C35 H35B 109.5
C32 C35 H35C 109.5
H35A C35 H35C 109.5
H35B C35 H35C 109.5
C24' C23' C28' 120.0
C24' C23' C2' 117.0(4)
C28' C23' C2' 122.9(4)
C23' C24' C25' 120.0
C23' C24' H24A 120.0
C25' C24' H24A 120.0
C24' C25' C26' 120.0
C24' C25' H25A 120.0
C26' C25' H25A 120.0
C25' C26' C27' 120.0
C25' C26' H26A 120.0
C27' C26' H26A 120.0
C28' C27' C26' 120.0
C28' C27' H27A 120.0
C26' C27' H27A 120.0
C27' C28' C23' 120.0
C27' C28' H28A 120.0
C23' C28' H28A 120.0
C24 C23 C28 120.0
C24 C23 C3 113.9(11)
C28 C23 C3 126.0(11)
C23 C24 C25 120.0
C23 C24 H24B 120.0
C25 C24 H24B 120.0
C26 C25 C24 120.0
C26 C25 H25B 120.0
C24 C25 H25B 120.0
C25 C26 C27 120.0
C25 C26 H26B 120.0
C27 C26 H26B 120.0
C28 C27 C26 120.0
C28 C27 H27B 120.0
C26 C27 H27B 120.0
C27 C28 C23 120.0
C27 C28 H28B 120.0
C23 C28 H28B 120.0

loop_
_geom_bond_atom_site_label_1
_geom_bond_atom_site_label_2
_geom_bond_distance
S1 O1 1.421(2)
S1 O2 1.435(2)
S1 N1 1.612(2)
S1 C29 1.755(3)
N1 C3' 1.39(3)
N1 C3 1.52(3)
N1 H1A 0.9000
C1 N2 1.303(7)
C1 N2' 1.374(7)
C1 C4 1.480(5)
C1 C10 1.496(5)
N2 C2 1.468(8)
C2 C16 1.481(7)
C2 C3 1.55(3)
C2 H2A 0.9800
C3 C23 1.62(3)
C3 H3A 0.9800
N2' C2' 1.463(8)
C2' C3' 1.48(3)
C2' C23' 1.506(8)
C2' H2'A 0.9800
C3' C16' 1.64(3)
C3' H3'A 0.9800
C4 C9 1.376(5)
C4 C5 1.389(5)
C5 C6 1.378(5)
C5 H5A 0.9300
C6 C7 1.365(6)
C6 H6A 0.9300
C7 C8 1.372(6)
C7 H7A 0.9300
C8 C9 1.382(5)
C8 H8A 0.9300
C9 H9A 0.9300
C10 C11 1.355(5)
C10 C15 1.364(5)
C11 C12 1.410(8)
C11 H11A 0.9300
C12 C13 1.324(10)
C12 H12A 0.9300
C13 C14 1.326(10)
C13 H13A 0.9300
C14 C15 1.373(7)
C14 H14A 0.9300
C15 H15A 0.9300
C16 C17 1.3900
C16 C21 1.3900
C17 C18 1.3900
C17 H17A 0.9300
C18 C19 1.3900
C18 H18A 0.9300
C19 C20 1.3900
C19 H19A 0.9300
C20 C21 1.3900
C20 H20A 0.9300
C21 H21A 0.9300
C16' C17' 1.3900
C16' C21' 1.3900
C17' C18' 1.3900
C17' H17B 0.9300
C18' C19' 1.3900
C18' H18B 0.9300
C19' C20' 1.3900
C19' H19B 0.9300
C20' C21' 1.3900
C20' H20B 0.9300
C21' H21B 0.9300
C29 C30 1.375(4)
C29 C34 1.378(4)
C30 C31 1.376(5)
C30 H30A 0.9300
C31 C32 1.392(5)
C31 H31A 0.9300
C32 C33 1.380(5)
C32 C35 1.507(5)
C33 C34 1.385(5)
C33 H33A 0.9300
C34 H34A 0.9300
C35 H35A 0.9600
C35 H35B 0.9600
C35 H35C 0.9600
C23' C24' 1.3900
C23' C28' 1.3900
C24' C25' 1.3900
C24' H24A 0.9300
C25' C26' 1.3900
C25' H25A 0.9300
C26' C27' 1.3900
C26' H26A 0.9300
C27' C28' 1.3900
C27' H27A 0.9300
C28' H28A 0.9300
C23 C24 1.3900
C23 C28 1.3900
C24 C25 1.3900
C24 H24B 0.9300
C25 C26 1.3900
C25 H25B 0.9300
C26 C27 1.3900
C26 H26B 0.9300
C27 C28 1.3900
C27 H27B 0.9300
C28 H28B 0.9300

loop_
_geom_hbond_atom_site_label_D
_geom_hbond_atom_site_label_H
_geom_hbond_atom_site_label_A
_geom_hbond_distance_DH
_geom_hbond_distance_HA
_geom_hbond_distance_DA
_geom_hbond_angle_DHA
_geom_hbond_site_symmetry_A
C30 H30A O1 0.93 2.47 3.302(4) 149.6 3_777
N1 H1A O2 0.90 2.40 3.057(3) 130.4 3_776
N1 H1A O2 0.90 2.40 3.057(3) 130.4 3_776

loop_
_geom_torsion_atom_site_label_1
_geom_torsion_atom_site_label_2
_geom_torsion_atom_site_label_3
_geom_torsion_atom_site_label_4
_geom_torsion
O1 S1 N1 C3' 29.7(14)
O2 S1 N1 C3' 158.7(14)
C29 S1 N1 C3' -85.7(14)
O1 S1 N1 C3 44.5(14)
O2 S1 N1 C3 173.6(14)
C29 S1 N1 C3 -70.8(14)
N2' C1 N2 C2 83.9(8)
C4 C1 N2 C2 -173.2(5)
C10 C1 N2 C2 -16.0(9)
C1 N2 C2 C16 110.6(6)
C1 N2 C2 C3 -128.1(13)
C3' N1 C3 C2 -31(8)
S1 N1 C3 C2 -156.3(11)
C3' N1 C3 C23 -144(11)
S1 N1 C3 C23 89.9(17)
N2 C2 C3 N1 -42(2)
C16 C2 C3 N1 81.2(19)
N2 C2 C3 C23 71.1(16)
C16 C2 C3 C23 -166.1(12)
N2 C1 N2' C2' -89.1(8)
C4 C1 N2' C2' 175.1(5)
C10 C1 N2' C2' 16.0(8)
C1 N2' C2' C3' 121.4(13)
C1 N2' C2' C23' -118.4(6)
C3 N1 C3' C2' 72(9)
S1 N1 C3' C2' 134.0(13)
C3 N1 C3' C16' -156(11)
S1 N1 C3' C16' -93.5(14)
N2' C2' C3' N1 48.7(18)
C23' C2' C3' N1 -72.7(16)
N2' C2' C3' C16' -83.7(14)
C23' C2' C3' C16' 154.9(10)
N2 C1 C4 C9 162.4(4)
N2' C1 C4 C9 -154.6(4)
C10 C1 C4 C9 4.6(5)
N2 C1 C4 C5 -18.6(6)
N2' C1 C4 C5 24.4(6)
C10 C1 C4 C5 -176.4(3)
C9 C4 C5 C6 0.3(6)
C1 C4 C5 C6 -178.8(4)
C4 C5 C6 C7 0.0(7)
C5 C6 C7 C8 -0.2(8)
C6 C7 C8 C9 0.1(7)
C5 C4 C9 C8 -0.4(5)
C1 C4 C9 C8 178.6(4)
C7 C8 C9 C4 0.2(6)
N2 C1 C10 C11 121.6(6)
N2' C1 C10 C11 75.6(6)
C4 C1 C10 C11 -82.6(5)
N2 C1 C10 C15 -57.7(6)
N2' C1 C10 C15 -103.7(5)
C4 C1 C10 C15 98.1(4)
C15 C10 C11 C12 -1.6(7)
C1 C10 C11 C12 179.1(5)
C10 C11 C12 C13 2.1(10)
C11 C12 C13 C14 -1.2(12)
C12 C13 C14 C15 -0.3(12)
C11 C10 C15 C14 0.1(7)
C1 C10 C15 C14 179.5(4)
C13 C14 C15 C10 0.8(9)
N2 C2 C16 C17 33.4(6)
C3 C2 C16 C17 -90.8(11)
N2 C2 C16 C21 -147.5(4)
C3 C2 C16 C21 88.3(12)
C21 C16 C17 C18 0.0
C2 C16 C17 C18 179.1(5)
C16 C17 C18 C19 0.0
C17 C18 C19 C20 0.0
C18 C19 C20 C21 0.0
C19 C20 C21 C16 0.0
C17 C16 C21 C20 0.0
C2 C16 C21 C20 -179.1(5)
N1 C3' C16' C17' -16(2)
C2' C3' C16' C17' 120.4(13)
N1 C3' C16' C21' 164.4(11)
C2' C3' C16' C21' -59.7(16)
C21' C16' C17' C18' 0.0
C3' C16' C17' C18' 180.0(13)
C16' C17' C18' C19' 0.0
C17' C18' C19' C20' 0.0
C18' C19' C20' C21' 0.0
C19' C20' C21' C16' 0.0
C17' C16' C21' C20' 0.0
C3' C16' C21' C20' -180.0(12)
O1 S1 C29 C30 -27.2(3)
O2 S1 C29 C30 -157.6(3)
N1 S1 C29 C30 88.0(3)
O1 S1 C29 C34 156.7(3)
O2 S1 C29 C34 26.3(3)
N1 S1 C29 C34 -88.1(3)
C34 C29 C30 C31 1.1(5)
S1 C29 C30 C31 -175.0(3)
C29 C30 C31 C32 0.2(6)
C30 C31 C32 C33 -1.6(6)
C30 C31 C32 C35 176.2(4)
C31 C32 C33 C34 1.8(6)
C35 C32 C33 C34 -176.0(4)
C30 C29 C34 C33 -0.9(5)
S1 C29 C34 C33 175.2(3)
C32 C33 C34 C29 -0.6(6)
N2' C2' C23' C24' 165.1(5)
C3' C2' C23' C24' -79.1(13)
N2' C2' C23' C28' -13.4(7)
C3' C2' C23' C28' 102.4(13)
C28' C23' C24' C25' 0.0
C2' C23' C24' C25' -178.5(6)
C23' C24' C25' C26' 0.0
C24' C25' C26' C27' 0.0
C25' C26' C27' C28' 0.0
C26' C27' C28' C23' 0.0
C24' C23' C28' C27' 0.0
C2' C23' C28' C27' 178.4(6)
N1 C3 C23 C24 -144.0(11)
C2 C3 C23 C24 102.8(15)
N1 C3 C23 C28 33(2)
C2 C3 C23 C28 -80.1(19)
C28 C23 C24 C25 0.0
C3 C23 C24 C25 177.2(12)
C23 C24 C25 C26 0.0
C24 C25 C26 C27 0.0
C25 C26 C27 C28 0.0
C26 C27 C28 C23 0.0
C24 C23 C28 C27 0.0
C3 C23 C28 C27 -176.9(14)
